data_7126026
loop_
_publ_author_name
'Giordano, Nico'
'Beavers, Christine M.'
'Kamenev, Konstantin V.'
'Love, Jason B.'
'Pankhurst, James R.'
'Teat, Simon J.'
'Parsons, Simon'

_publ_section_title
;
 Pressure-induced inclusion of neon in the crystal structure of a
 molecular Cu<sub>2</sub>(pacman) complex at 4.67 GPa.
;
_journal_issue 23
_journal_name_full 'Chemical communications (Cambridge, England)'
_journal_page_first 3449
_journal_page_last 3452
_journal_paper_doi 10.1039/c9cc09884d
_journal_volume 56
_journal_year 2020
_chemical_formula_moiety '(C42 H40 Cu2 N8), 3.5(Ne)'
_chemical_formula_sum 'C42 H40 Cu2 N8 Ne3.5'
_chemical_formula_weight 854.53
_space_group_crystal_system monoclinic
_space_group_IT_number 15
_space_group_name_Hall '-C 2yc'
_space_group_name_H-M_alt 'C 1 2/c 1'
_atom_sites_solution_hydrogens geom
_atom_sites_solution_primary dual
_audit_creation_date 2018-11-11
_audit_creation_method
;
Olex2 1.2
(compiled 2018.05.29 svn.r3508 for OlexSys, GUI svn.r5506)
;
_audit_update_record
;
2020-02-09 deposited with the CCDC.	2020-02-17 downloaded from the CCDC.
;
_cell_angle_alpha 90
_cell_angle_beta 83.888(7)
_cell_angle_gamma 90
_cell_formula_units_Z 8
_cell_length_a 24.115(4)
_cell_length_b 9.2099(11)
_cell_length_c 26.461(3)
_cell_measurement_reflns_used 4752
_cell_measurement_temperature 298(2)
_cell_measurement_theta_max 18.030
_cell_measurement_theta_min 2.358
_cell_volume 5843.5(14)
_computing_cell_refinement 'SAINT V8.38A Bruker-AXS, Madison WI'
_computing_data_collection 'Bruker APEX3 Bruker-AXS, Madison WI'
_computing_data_reduction 'SAINT V8.38A Bruker-AXS, Madison WI'
_computing_molecular_graphics
;
Olex2 (Dolomanov et al., 2009)
Mercury (Macrae, 2006)
;
_computing_publication_material 'Olex2 (Dolomanov et al., 2009)'
_computing_structure_refinement 'SHELXL 2014/7 (Sheldrick, 2014)'
_computing_structure_solution 'SHELXT (Sheldrick, 2015)'
_diffrn_ambient_pressure 5.81
_diffrn_ambient_temperature 298(2)
_diffrn_measured_fraction_theta_full 0.418
_diffrn_measured_fraction_theta_max 0.412
_diffrn_measurement_device_type 'Perkin-Elmer a-Si Detector'
_diffrn_measurement_method '\f scans'
_diffrn_radiation_monochromator 'silicon 111'
_diffrn_radiation_source 'Advanced Light Source Beamline 12.2.2'
_diffrn_radiation_type synchrotron
_diffrn_radiation_wavelength 0.49594
_diffrn_reflns_av_R_equivalents 0.1054
_diffrn_reflns_av_unetI/netI 0.0648
_diffrn_reflns_Laue_measured_fraction_full 0.418
_diffrn_reflns_Laue_measured_fraction_max 0.412
_diffrn_reflns_limit_h_max 19
_diffrn_reflns_limit_h_min -19
_diffrn_reflns_limit_k_max 11
_diffrn_reflns_limit_k_min -11
_diffrn_reflns_limit_l_max 33
_diffrn_reflns_limit_l_min -33
_diffrn_reflns_number 11494
_diffrn_reflns_point_group_measured_fraction_full 0.418
_diffrn_reflns_point_group_measured_fraction_max 0.412
_diffrn_reflns_theta_full 17.311
_diffrn_reflns_theta_max 18.050
_diffrn_reflns_theta_min 1.653
_diffrn_standards_number 0
_exptl_absorpt_coefficient_mu 0.588
_exptl_absorpt_correction_T_max 0.7442
_exptl_absorpt_correction_T_min 0.6465
_exptl_absorpt_correction_type multi-scan
_exptl_absorpt_process_details
'SADABS-2016/2 (Bruker,2016/2) was used for absorption correction. wR2(int) was 0.0922 before and 0.0601 after correction. The Ratio of minimum to maximum transmission is 0.8687. The \l/2 correction factor is Not present.'
_exptl_crystal_colour black
_exptl_crystal_density_diffrn 1.943
_exptl_crystal_description block
_exptl_crystal_F_000 3528
_exptl_crystal_size_max 0.09
_exptl_crystal_size_mid 0.08
_exptl_crystal_size_min 0.07
_refine_diff_density_max 0.578
_refine_diff_density_min -0.746
_refine_diff_density_rms 0.107
_refine_ls_extinction_method none
_refine_ls_goodness_of_fit_ref 0.981
_refine_ls_hydrogen_treatment constr
_refine_ls_matrix_type full
_refine_ls_number_parameters 240
_refine_ls_number_reflns 2463
_refine_ls_number_restraints 52
_refine_ls_restrained_S_all 0.987
_refine_ls_R_factor_all 0.0912
_refine_ls_R_factor_gt 0.0703
_refine_ls_shift/su_max 0.000
_refine_ls_shift/su_mean 0.000
_refine_ls_structure_factor_coef Fsqd
_refine_ls_weighting_details 'w=1/[\s^2^(Fo^2^)+(0.1403P)^2^] where P=(Fo^2^+2Fc^2^)/3'
_refine_ls_weighting_scheme calc
_refine_ls_wR_factor_gt 0.1766
_refine_ls_wR_factor_ref 0.1892
_reflns_Friedel_coverage 0.000
_reflns_number_gt 1778
_reflns_number_total 2463
_reflns_threshold_expression 'I > 2\s(I)'
_cod_data_source_file c9cc09884d3.cif
_cod_data_source_block 5p81GPa
_cod_depositor_comments 'Adding full bibliography for 7126025--7126033.cif.'
_cod_original_cell_volume 5843.5(13)
_cod_original_formula_sum 'C42 H40 Cu2 N8 Ne3.50'
_cod_database_code 7126026
_shelx_shelxl_version_number 2014/7
_shelx_space_group_comment
;
The symmetry employed for this shelxl refinement is uniquely defined
by the following loop, which should always be used as a source of
symmetry information in preference to the above space-group names.
They are only intended as comments.
;
_shelx_estimated_absorpt_t_max 0.960
_shelx_estimated_absorpt_t_min 0.949
_olex2_refinement_description
;
1. Fixed Uiso
 At 1.2 times of:
  All C(H) groups
 At 1.5 times of:
  All C(H,H,H) groups
2. Restrained distances
 N2-N1
 2.631 with sigma of 0.02
 N3-N1
 3.985 with sigma of 0.02
 N3-N2
 2.621 with sigma of 0.02
 N4-N1
 3.339 with sigma of 0.02
 N4-N2
 3.864 with sigma of 0.02
 N4-N3
 2.541 with sigma of 0.02
 N6-N5
 2.54 with sigma of 0.02
 N7-N5
 3.875 with sigma of 0.02
 N7-N6
 2.623 with sigma of 0.02
 N8-N5
 3.29 with sigma of 0.02
 N8-N6
 3.908 with sigma of 0.02
 N8-N7
 2.604 with sigma of 0.02
 C1-N1
 1.315 with sigma of 0.02
 C1-Cu1
 2.801 with sigma of 0.02
 C36-N1
 1.425 with sigma of 0.02
 C36-Cu1
 3.267 with sigma of 0.02
 C36-C1
 2.33 with sigma of 0.02
 C2-N2
 1.359 with sigma of 0.02
 C2-Cu1
 2.771 with sigma of 0.02
 C5-N2
 1.338 with sigma of 0.02
 C5-Cu1
 2.993 with sigma of 0.02
 C5-C2
 2.209 with sigma of 0.02
 C9-N3
 1.335 with sigma of 0.02
 C9-Cu1
 3.013 with sigma of 0.02
 C12-N3
 1.372 with sigma of 0.02
 C12-Cu1
 2.787 with sigma of 0.02
 C12-C9
 2.209 with sigma of 0.02
 C13-N4
 1.295 with sigma of 0.02
 C13-Cu1
 2.77 with sigma of 0.02
 C14-N4
 1.41 with sigma of 0.02
 C14-Cu1
 2.962 with sigma of 0.02
 C14-C13
 2.406 with sigma of 0.02
 C34-N5
 1.309 with sigma of 0.02
 C34-Cu2
 2.756 with sigma of 0.02
 C35-N5
 1.414 with sigma of 0.02
 C35-Cu2
 3.03 with sigma of 0.02
 C35-C34
 2.404 with sigma of 0.02
 C30-N6
 1.34 with sigma of 0.02
 C30-Cu2
 2.989 with sigma of 0.02
 C33-N6
 1.377 with sigma of 0.02
 C33-Cu2
 2.759 with sigma of 0.02
 C33-C30
 2.217 with sigma of 0.02
 C23-N7
 1.373 with sigma of 0.02
 C23-Cu2
 2.771 with sigma of 0.02
 C26-N7
 1.343 with sigma of 0.02
 C26-Cu2
 3 with sigma of 0.02
 C26-C23
 2.216 with sigma of 0.02
 C21-N8
 1.432 with sigma of 0.02
 C21-Cu2
 3.182 with sigma of 0.02
 C22-N8
 1.312 with sigma of 0.02
 C22-Cu2
 2.771 with sigma of 0.02
 C22-C21
 2.36 with sigma of 0.02
3. Rigid body (RIGU) restrains
 All non-hydrogen atoms
 with sigma for 1-2 distances of 0.004 and sigma for 1-3 distances of 0.004
4. Others
 Fixed Sof: Ne1(0.5)
5.a Aromatic/amide H refined with riding coordinates:
 C1(H1), C3(H3), C4(H4), C10(H10), C11(H11), C13(H13), C15(H15), C20(H20),
 C22(H22), C24(H24), C25(H25), C31(H31), C32(H32), C34(H34), C37(H37), C42(H42)
5.b Idealised Me refined as rotating group:
 C7(H7A,H7B,H7C), C8(H8A,H8B,H8C), C17(H17A,H17B,H17C), C19(H19A,H19B,H19C),
 C28(H28A,H28B,H28C), C29(H29A,H29B,H29C), C39(H39A,H39B,H39C), C41(H41A,H41B,
 H41C)
;
_olex2_submission_special_instructions 'No special instructions were received'

loop_
_space_group_symop_operation_xyz
'x, y, z'
'-x, y, -z+1/2'
'x+1/2, y+1/2, z'
'-x+1/2, y+1/2, -z+1/2'
'-x, -y, -z'
'x, -y, z-1/2'
'-x+1/2, -y+1/2, -z'
'x+1/2, -y+1/2, z-1/2'

loop_
_atom_site_label
_atom_site_type_symbol
_atom_site_fract_x
_atom_site_fract_y
_atom_site_fract_z
_atom_site_U_iso_or_equiv
_atom_site_adp_type
_atom_site_occupancy
_atom_site_site_symmetry_order
_atom_site_calc_flag
_atom_site_refinement_flags_posn
_atom_site_refinement_flags_adp
_atom_site_refinement_flags_occupancy
_atom_site_disorder_assembly
_atom_site_disorder_group
Cu1 Cu 0.75243(9) 0.35658(8) 0.67590(4) 0.0364(11) Uani 1 1 d D U . . .
Cu2 Cu 0.73550(9) 0.57931(8) 0.58095(4) 0.0349(12) Uani 1 1 d D U . . .
N1 N 0.6844(4) 0.5038(5) 0.6763(2) 0.0279(13) Uiso 1 1 d D U . . .
N2 N 0.7881(5) 0.5233(6) 0.6969(3) 0.0313(14) Uiso 1 1 d D U . . .
N3 N 0.8165(5) 0.2491(5) 0.6891(3) 0.0292(13) Uiso 1 1 d D U . . .
N4 N 0.7299(5) 0.1638(5) 0.6542(3) 0.0291(14) Uiso 1 1 d D U . . .
N5 N 0.6612(4) 0.6696(6) 0.5959(2) 0.0327(15) Uiso 1 1 d D U . . .
N6 N 0.7560(5) 0.7748(6) 0.5649(3) 0.0373(16) Uiso 1 1 d D U . . .
N7 N 0.8126(5) 0.5317(6) 0.5675(3) 0.0323(14) Uiso 1 1 d D U . . .
N8 N 0.7258(5) 0.3594(6) 0.5781(3) 0.0311(14) Uiso 1 1 d D U . . .
C1 C 0.7023(6) 0.6316(6) 0.6912(3) 0.0260(15) Uiso 1 1 d D U . . .
H1 H 0.6790 0.7122 0.6922 0.031 Uiso 1 1 calc R . . . .
C2 C 0.7551(6) 0.6439(6) 0.7050(3) 0.0274(15) Uiso 1 1 d D U . . .
C3 C 0.7872(8) 0.7484(7) 0.7264(3) 0.0301(16) Uiso 1 1 d . U . . .
H3 H 0.7766 0.8436 0.7342 0.036 Uiso 1 1 calc R . . . .
C4 C 0.8371(8) 0.6863(7) 0.7338(3) 0.0312(16) Uiso 1 1 d . U . . .
H4 H 0.8659 0.7297 0.7492 0.037 Uiso 1 1 calc R . . . .
C5 C 0.8369(5) 0.5438(7) 0.7139(3) 0.0285(15) Uiso 1 1 d D U . . .
C6 C 0.8862(8) 0.4375(7) 0.7044(3) 0.0311(16) Uiso 1 1 d . U . . .
C7 C 0.9283(8) 0.4634(7) 0.7411(4) 0.0347(17) Uiso 1 1 d . U . . .
H7A H 0.9328 0.5660 0.7457 0.052 Uiso 1 1 calc GR . . . .
H7B H 0.9633 0.4215 0.7281 0.052 Uiso 1 1 calc GR . . . .
H7C H 0.9156 0.4195 0.7732 0.052 Uiso 1 1 calc GR . . . .
C8 C 0.9106(8) 0.4533(8) 0.6502(4) 0.0354(17) Uiso 1 1 d . U . . .
H8A H 0.8810 0.4586 0.6287 0.053 Uiso 1 1 calc GR . . . .
H8B H 0.9338 0.3710 0.6407 0.053 Uiso 1 1 calc GR . . . .
H8C H 0.9325 0.5404 0.6466 0.053 Uiso 1 1 calc GR . . . .
C9 C 0.8638(5) 0.2817(6) 0.7080(3) 0.0277(15) Uiso 1 1 d D U . . .
C10 C 0.8907(8) 0.1529(7) 0.7201(3) 0.0316(17) Uiso 1 1 d . U . . .
H10 H 0.9246 0.1452 0.7337 0.038 Uiso 1 1 calc R . . . .
C11 C 0.8567(8) 0.0397(7) 0.7078(3) 0.0314(16) Uiso 1 1 d . U . . .
H11 H 0.8634 -0.0588 0.7120 0.038 Uiso 1 1 calc R . . . .
C12 C 0.8107(6) 0.1005(6) 0.6880(3) 0.0287(16) Uiso 1 1 d D U . . .
C13 C 0.7624(6) 0.0587(6) 0.6659(3) 0.0271(15) Uiso 1 1 d D U . . .
H13 H 0.7543 -0.0381 0.6601 0.033 Uiso 1 1 calc R . . . .
C14 C 0.6819(6) 0.1592(7) 0.6297(3) 0.0281(16) Uiso 1 1 d D U . . .
C15 C 0.6401(8) 0.0673(7) 0.6422(3) 0.0298(16) Uiso 1 1 d . U . . .
H15 H 0.6443 -0.0070 0.6653 0.036 Uiso 1 1 calc R . . . .
C16 C 0.5910(8) 0.0818(7) 0.6213(4) 0.0332(17) Uiso 1 1 d . U . . .
C17 C 0.5433(9) -0.0209(9) 0.6354(4) 0.043(2) Uiso 1 1 d . U . . .
H17A H 0.5573 -0.1095 0.6483 0.064 Uiso 1 1 calc GR . . . .
H17B H 0.5247 -0.0416 0.6059 0.064 Uiso 1 1 calc GR . . . .
H17C H 0.5174 0.0228 0.6611 0.064 Uiso 1 1 calc GR . . . .
C18 C 0.5833(8) 0.1931(7) 0.5862(3) 0.0319(16) Uiso 1 1 d . U . . .
C19 C 0.5301(9) 0.2117(8) 0.5647(4) 0.043(2) Uiso 1 1 d . U . . .
H19A H 0.5220 0.1257 0.5464 0.065 Uiso 1 1 calc GR . . . .
H19B H 0.5326 0.2933 0.5420 0.065 Uiso 1 1 calc GR . . . .
H19C H 0.5009 0.2282 0.5917 0.065 Uiso 1 1 calc GR . . . .
C20 C 0.6309(8) 0.2852(7) 0.5721(3) 0.0312(16) Uiso 1 1 d . U . . .
H20 H 0.6281 0.3585 0.5483 0.037 Uiso 1 1 calc R . . . .
C21 C 0.6790(5) 0.2682(7) 0.5922(3) 0.0308(16) Uiso 1 1 d D U . . .
C22 C 0.7753(6) 0.3017(7) 0.5672(3) 0.0307(16) Uiso 1 1 d D U . . .
H22 H 0.7789 0.2012 0.5662 0.037 Uiso 1 1 calc R . . . .
C23 C 0.8210(7) 0.3858(6) 0.5574(3) 0.0264(16) Uiso 1 1 d D U . . .
C24 C 0.8746(8) 0.3726(7) 0.5324(4) 0.0287(16) Uiso 1 1 d . U . . .
H24 H 0.8928 0.2867 0.5223 0.034 Uiso 1 1 calc R . . . .
C25 C 0.8953(8) 0.5110(7) 0.5254(3) 0.0342(17) Uiso 1 1 d . U . . .
H25 H 0.9302 0.5349 0.5090 0.041 Uiso 1 1 calc R . . . .
C26 C 0.8572(5) 0.6063(7) 0.5462(3) 0.0298(16) Uiso 1 1 d D U . . .
C27 C 0.8566(8) 0.7690(7) 0.5544(3) 0.0302(16) Uiso 1 1 d . U . . .
C28 C 0.8624(8) 0.7910(7) 0.6116(4) 0.0303(16) Uiso 1 1 d . U . . .
H28A H 0.8335 0.7379 0.6314 0.045 Uiso 1 1 calc GR . . . .
H28B H 0.8591 0.8924 0.6198 0.045 Uiso 1 1 calc GR . . . .
H28C H 0.8982 0.7563 0.6190 0.045 Uiso 1 1 calc GR . . . .
C29 C 0.9027(8) 0.8390(7) 0.5215(4) 0.0351(18) Uiso 1 1 d . U . . .
H29A H 0.9376 0.7965 0.5280 0.053 Uiso 1 1 calc GR . . . .
H29B H 0.9032 0.9411 0.5288 0.053 Uiso 1 1 calc GR . . . .
H29C H 0.8971 0.8248 0.4865 0.053 Uiso 1 1 calc GR . . . .
C30 C 0.8036(5) 0.8348(7) 0.5449(3) 0.0289(16) Uiso 1 1 d D U . . .
C31 C 0.7863(8) 0.9679(7) 0.5252(4) 0.0274(15) Uiso 1 1 d . U . . .
H31 H 0.8107 1.0365 0.5096 0.033 Uiso 1 1 calc R . . . .
C32 C 0.7330(8) 0.9835(7) 0.5312(4) 0.0262(15) Uiso 1 1 d . U . . .
H32 H 0.7129 1.0625 0.5209 0.031 Uiso 1 1 calc R . . . .
C33 C 0.7109(6) 0.8586(7) 0.5563(3) 0.0274(15) Uiso 1 1 d D U . . .
C34 C 0.6603(6) 0.8003(6) 0.5753(3) 0.0266(15) Uiso 1 1 d D U . . .
H34 H 0.6270 0.8505 0.5738 0.032 Uiso 1 1 calc R . . . .
C35 C 0.6156(5) 0.5976(7) 0.6217(3) 0.0279(15) Uiso 1 1 d D U . . .
C36 C 0.6301(5) 0.5046(6) 0.6606(3) 0.0262(15) Uiso 1 1 d D U . . .
C37 C 0.5869(8) 0.4159(7) 0.6824(4) 0.0322(16) Uiso 1 1 d . U . . .
H37 H 0.5946 0.3513 0.7077 0.039 Uiso 1 1 calc R . . . .
C38 C 0.5337(8) 0.4191(7) 0.6684(4) 0.0324(17) Uiso 1 1 d . U . . .
C39 C 0.4920(9) 0.3175(8) 0.6903(4) 0.0393(19) Uiso 1 1 d . U . . .
H39A H 0.5101 0.2352 0.7036 0.059 Uiso 1 1 calc GR . . . .
H39B H 0.4695 0.2858 0.6646 0.059 Uiso 1 1 calc GR . . . .
H39C H 0.4687 0.3641 0.7172 0.059 Uiso 1 1 calc GR . . . .
C40 C 0.5210(7) 0.5184(7) 0.6302(3) 0.0299(16) Uiso 1 1 d . U . . .
C41 C 0.4661(9) 0.5367(8) 0.6163(4) 0.0404(19) Uiso 1 1 d . U . . .
H41A H 0.4561 0.4538 0.5972 0.061 Uiso 1 1 calc GR . . . .
H41B H 0.4646 0.6225 0.5959 0.061 Uiso 1 1 calc GR . . . .
H41C H 0.4404 0.5462 0.6464 0.061 Uiso 1 1 calc GR . . . .
C42 C 0.5658(7) 0.6032(7) 0.6075(3) 0.0268(15) Uiso 1 1 d . U . . .
H42 H 0.5592 0.6660 0.5813 0.032 Uiso 1 1 calc R . . . .
Ne1 Ne 1.0000 1.0000 0.5000 0.100(3) Uiso 1 2 d . U P . .
Ne2 Ne 0.9940(5) 0.3248(4) 0.5456(2) 0.0600(12) Uiso 1 1 d . U . . .
Ne3 Ne 0.3663(4) 0.6247(4) 0.58982(19) 0.0540(11) Uiso 1 1 d . U . . .
Ne4 Ne 0.5173(5) -0.2825(4) 0.7034(2) 0.0547(11) Uiso 1 1 d . U . . .

loop_
_atom_site_aniso_label
_atom_site_aniso_U_11
_atom_site_aniso_U_22
_atom_site_aniso_U_33
_atom_site_aniso_U_23
_atom_site_aniso_U_13
_atom_site_aniso_U_12
Cu1 0.049(3) 0.0184(4) 0.0421(8) -0.0023(3) -0.0084(15) -0.0005(6)
Cu2 0.046(4) 0.0173(4) 0.0401(8) 0.0025(3) 0.0001(15) -0.0007(6)

loop_
_atom_type_symbol
_atom_type_description
_atom_type_scat_dispersion_real
_atom_type_scat_dispersion_imag
_atom_type_scat_source
C C 0.0009 0.0007 'International Tables Vol C Tables 4.2.6.8 and 6.1.1.4'
H H 0.0000 0.0000 'International Tables Vol C Tables 4.2.6.8 and 6.1.1.4'
Cu Cu 0.3009 0.6654 'International Tables Vol C Tables 4.2.6.8 and 6.1.1.4'
N N 0.0021 0.0015 'International Tables Vol C Tables 4.2.6.8 and 6.1.1.4'
Ne Ne 0.0113 0.0076 'International Tables Vol C Tables 4.2.6.8 and 6.1.1.4'

loop_
_geom_angle_atom_site_label_1
_geom_angle_atom_site_label_2
_geom_angle_atom_site_label_3
_geom_angle
_geom_angle_site_symmetry_1
_geom_angle_site_symmetry_3
_geom_angle_publ_flag
N2 Cu1 N1 81.6(3) . . ?
N2 Cu1 N3 88.0(3) . . ?
N2 Cu1 N4 168.4(4) . . ?
N3 Cu1 N1 166.8(2) . . ?
N3 Cu1 N4 80.7(3) . . ?
N4 Cu1 N1 110.0(4) . . ?
N5 Cu2 N8 108.6(4) . . ?
N6 Cu2 N5 81.6(4) . . ?
N6 Cu2 N7 87.2(4) . . ?
N6 Cu2 N8 163.5(4) . . ?
N7 Cu2 N5 168.3(3) . . ?
N7 Cu2 N8 83.0(3) . . ?
C1 N1 Cu1 107.0(7) . . ?
C1 N1 C36 115.0(7) . . ?
C36 N1 Cu1 137.7(4) . . ?
C2 N2 Cu1 115.8(7) . . ?
C5 N2 Cu1 132.3(5) . . ?
C5 N2 C2 110.8(6) . . ?
C9 N3 Cu1 134.4(5) . . ?
C9 N3 C12 109.1(7) . . ?
C12 N3 Cu1 115.3(8) . . ?
C13 N4 Cu1 114.2(6) . . ?
C13 N4 C14 129.9(6) . . ?
C14 N4 Cu1 115.8(5) . . ?
C34 N5 Cu2 110.9(9) . . ?
C34 N5 C35 125.8(10) . . ?
C35 N5 Cu2 123.2(5) . . ?
C30 N6 Cu2 132.3(7) . . ?
C30 N6 C33 111.4(6) . . ?
C33 N6 Cu2 112.2(7) . . ?
C23 N7 Cu2 112.4(9) . . ?
C26 N7 Cu2 132.8(5) . . ?
C26 N7 C23 108.7(10) . . ?
C21 N8 Cu2 131.8(7) . . ?
C22 N8 Cu2 107.7(7) . . ?
C22 N8 C21 119.8(6) . . ?
N1 C1 H1 120.2 . . ?
N1 C1 C2 119.7(8) . . ?
C2 C1 H1 120.2 . . ?
N2 C2 C3 106.6(10) . . ?
C1 C2 N2 115.6(6) . . ?
C1 C2 C3 137.8(9) . . ?
C2 C3 H3 126.1 . . ?
C4 C3 C2 107.8(8) . . ?
C4 C3 H3 126.1 . . ?
C3 C4 H4 126.3 . . ?
C3 C4 C5 107.3(10) . . ?
C5 C4 H4 126.3 . . ?
N2 C5 C4 107.3(10) . . ?
N2 C5 C6 123.8(6) . . ?
C4 C5 C6 128.1(11) . . ?
C7 C6 C5 110.9(8) . . ?
C7 C6 C8 112.5(15) . . ?
C7 C6 C9 111.6(6) . . ?
C8 C6 C5 108.1(7) . . ?
C8 C6 C9 104.5(6) . . ?
C9 C6 C5 108.9(12) . . ?
C6 C7 H7A 109.5 . . ?
C6 C7 H7B 109.5 . . ?
C6 C7 H7C 109.5 . . ?
H7A C7 H7B 109.5 . . ?
H7A C7 H7C 109.5 . . ?
H7B C7 H7C 109.5 . . ?
C6 C8 H8A 109.5 . . ?
C6 C8 H8B 109.5 . . ?
C6 C8 H8C 109.5 . . ?
H8A C8 H8B 109.5 . . ?
H8A C8 H8C 109.5 . . ?
H8B C8 H8C 109.5 . . ?
N3 C9 C6 120.0(7) . . ?
N3 C9 C10 109.3(7) . . ?
C10 C9 C6 129.5(11) . . ?
C9 C10 H10 126.8 . . ?
C11 C10 C9 106.4(11) . . ?
C11 C10 H10 126.8 . . ?
C10 C11 H11 126.3 . . ?
C10 C11 C12 107.5(7) . . ?
C12 C11 H11 126.3 . . ?
N3 C12 C11 107.7(8) . . ?
N3 C12 C13 111.8(7) . . ?
C11 C12 C13 140.4(6) . . ?
N4 C13 C12 116.1(6) . . ?
N4 C13 H13 122.0 . . ?
C12 C13 H13 122.0 . . ?
N4 C14 C21 114.3(9) . . ?
C15 C14 N4 123.6(7) . . ?
C15 C14 C21 122.0(9) . . ?
C14 C15 H15 119.9 . . ?
C14 C15 C16 120.3(7) . . ?
C16 C15 H15 119.9 . . ?
C15 C16 C17 120.7(8) . . ?
C15 C16 C18 121.3(13) . . ?
C18 C16 C17 118.1(13) . . ?
C16 C17 H17A 109.5 . . ?
C16 C17 H17B 109.5 . . ?
C16 C17 H17C 109.5 . . ?
H17A C17 H17B 109.5 . . ?
H17A C17 H17C 109.5 . . ?
H17B C17 H17C 109.5 . . ?
C16 C18 C19 121.5(14) . . ?
C16 C18 C20 116.1(13) . . ?
C20 C18 C19 122.4(8) . . ?
C18 C19 H19A 109.5 . . ?
C18 C19 H19B 109.5 . . ?
C18 C19 H19C 109.5 . . ?
H19A C19 H19B 109.5 . . ?
H19A C19 H19C 109.5 . . ?
H19B C19 H19C 109.5 . . ?
C18 C20 H20 119.0 . . ?
C21 C20 C18 121.9(7) . . ?
C21 C20 H20 119.0 . . ?
C14 C21 N8 120.2(9) . . ?
C20 C21 N8 121.6(7) . . ?
C20 C21 C14 118.2(11) . . ?
N8 C22 H22 119.5 . . ?
N8 C22 C23 121.1(7) . . ?
C23 C22 H22 119.5 . . ?
N7 C23 C24 106.6(10) . . ?
C22 C23 N7 114.9(12) . . ?
C22 C23 C24 137.6(7) . . ?
C23 C24 H24 126.6 . . ?
C25 C24 C23 106.8(11) . . ?
C25 C24 H24 126.6 . . ?
C24 C25 H25 125.5 . . ?
C26 C25 C24 109.1(15) . . ?
C26 C25 H25 125.5 . . ?
N7 C26 C27 116.7(11) . . ?
C25 C26 N7 108.6(8) . . ?
C25 C26 C27 134.4(12) . . ?
C26 C27 C28 105.6(5) . . ?
C29 C27 C26 110.6(12) . . ?
C29 C27 C28 112.1(11) . . ?
C30 C27 C26 112.4(10) . . ?
C30 C27 C28 106.6(12) . . ?
C30 C27 C29 109.5(7) . . ?
C27 C28 H28A 109.5 . . ?
C27 C28 H28B 109.5 . . ?
C27 C28 H28C 109.5 . . ?
H28A C28 H28B 109.5 . . ?
H28A C28 H28C 109.5 . . ?
H28B C28 H28C 109.5 . . ?
C27 C29 H29A 109.5 . . ?
C27 C29 H29B 109.5 . . ?
C27 C29 H29C 109.5 . . ?
H29A C29 H29B 109.5 . . ?
H29A C29 H29C 109.5 . . ?
H29B C29 H29C 109.5 . . ?
N6 C30 C27 119.5(7) . . ?
N6 C30 C31 103.3(12) . . ?
C31 C30 C27 136.2(12) . . ?
C30 C31 H31 123.8 . . ?
C32 C31 C30 112.4(13) . . ?
C32 C31 H31 123.8 . . ?
C31 C32 H32 126.5 . . ?
C31 C32 C33 106.9(9) . . ?
C33 C32 H32 126.5 . . ?
N6 C33 C32 105.8(12) . . ?
N6 C33 C34 113.9(7) . . ?
C34 C33 C32 140.2(11) . . ?
N5 C34 C33 116.9(11) . . ?
N5 C34 H34 121.6 . . ?
C33 C34 H34 121.6 . . ?
N5 C35 C36 113.6(9) . . ?
C42 C35 N5 122.9(7) . . ?
C42 C35 C36 123.0(10) . . ?
C35 C36 N1 121.7(9) . . ?
C37 C36 N1 123.3(6) . . ?
C37 C36 C35 115.0(9) . . ?
C36 C37 H37 118.2 . . ?
C38 C37 C36 123.6(7) . . ?
C38 C37 H37 118.2 . . ?
C37 C38 C39 120.5(8) . . ?
C37 C38 C40 118.9(14) . . ?
C40 C38 C39 120.6(13) . . ?
C38 C39 H39A 109.5 . . ?
C38 C39 H39B 109.5 . . ?
C38 C39 H39C 109.5 . . ?
H39A C39 H39B 109.5 . . ?
H39A C39 H39C 109.5 . . ?
H39B C39 H39C 109.5 . . ?
C38 C40 C41 122.4(14) . . ?
C42 C40 C38 116.5(13) . . ?
C42 C40 C41 121.0(8) . . ?
C40 C41 H41A 109.5 . . ?
C40 C41 H41B 109.5 . . ?
C40 C41 H41C 109.5 . . ?
H41A C41 H41B 109.5 . . ?
H41A C41 H41C 109.5 . . ?
H41B C41 H41C 109.5 . . ?
C35 C42 C40 123.0(7) . . ?
C35 C42 H42 118.5 . . ?
C40 C42 H42 118.5 . . ?

loop_
_geom_bond_atom_site_label_1
_geom_bond_atom_site_label_2
_geom_bond_distance
_geom_bond_site_symmetry_2
_geom_bond_publ_flag
Cu1 N1 2.127(8) . ?
Cu1 N2 1.873(6) . ?
Cu1 N3 1.898(9) . ?
Cu1 N4 1.960(5) . ?
Cu2 N5 1.976(10) . ?
Cu2 N6 1.902(7) . ?
Cu2 N7 1.907(11) . ?
Cu2 N8 2.041(5) . ?
N1 C1 1.328(8) . ?
N1 C36 1.415(12) . ?
N2 C2 1.369(11) . ?
N2 C5 1.319(12) . ?
N3 C9 1.328(11) . ?
N3 C12 1.376(8) . ?
N4 C13 1.304(10) . ?
N4 C14 1.386(11) . ?
N5 C34 1.322(8) . ?
N5 C35 1.400(13) . ?
N6 C30 1.333(14) . ?
N6 C33 1.374(12) . ?
N7 C23 1.381(8) . ?
N7 C26 1.348(13) . ?
N8 C21 1.425(13) . ?
N8 C22 1.310(14) . ?
C1 H1 0.9300 . ?
C1 C2 1.368(18) . ?
C2 C3 1.393(13) . ?
C3 H3 0.9300 . ?
C3 C4 1.36(2) . ?
C4 H4 0.9300 . ?
C4 C5 1.415(9) . ?
C5 C6 1.540(19) . ?
C6 C7 1.496(15) . ?
C6 C8 1.498(18) . ?
C6 C9 1.533(11) . ?
C7 H7A 0.9600 . ?
C7 H7B 0.9600 . ?
C7 H7C 0.9600 . ?
C8 H8A 0.9600 . ?
C8 H8B 0.9600 . ?
C8 H8C 0.9600 . ?
C9 C10 1.405(11) . ?
C10 H10 0.9300 . ?
C10 C11 1.386(15) . ?
C11 H11 0.9300 . ?
C11 C12 1.396(17) . ?
C12 C13 1.409(15) . ?
C13 H13 0.9300 . ?
C14 C15 1.33(2) . ?
C14 C21 1.419(9) . ?
C15 H15 0.9300 . ?
C15 C16 1.37(2) . ?
C16 C17 1.51(2) . ?
C16 C18 1.409(9) . ?
C17 H17A 0.9600 . ?
C17 H17B 0.9600 . ?
C17 H17C 0.9600 . ?
C18 C19 1.47(2) . ?
C18 C20 1.44(2) . ?
C19 H19A 0.9600 . ?
C19 H19B 0.9600 . ?
C19 H19C 0.9600 . ?
C20 H20 0.9300 . ?
C20 C21 1.334(18) . ?
C22 H22 0.9300 . ?
C22 C23 1.350(18) . ?
C23 C24 1.39(2) . ?
C24 H24 0.9300 . ?
C24 C25 1.374(14) . ?
C25 H25 0.9300 . ?
C25 C26 1.345(18) . ?
C26 C27 1.514(9) . ?
C27 C28 1.548(9) . ?
C27 C29 1.48(2) . ?
C27 C30 1.459(19) . ?
C28 H28A 0.9600 . ?
C28 H28B 0.9600 . ?
C28 H28C 0.9600 . ?
C29 H29A 0.9600 . ?
C29 H29B 0.9600 . ?
C29 H29C 0.9600 . ?
C30 C31 1.413(10) . ?
C31 H31 0.9300 . ?
C31 C32 1.29(3) . ?
C32 H32 0.9300 . ?
C32 C33 1.404(14) . ?
C33 C34 1.379(19) . ?
C34 H34 0.9300 . ?
C35 C36 1.413(8) . ?
C35 C42 1.296(18) . ?
C36 C37 1.40(2) . ?
C37 H37 0.9300 . ?
C37 C38 1.37(2) . ?
C38 C39 1.45(2) . ?
C38 C40 1.421(9) . ?
C39 H39A 0.9600 . ?
C39 H39B 0.9600 . ?
C39 H39C 0.9600 . ?
C40 C41 1.42(2) . ?
C40 C42 1.41(2) . ?
C41 H41A 0.9600 . ?
C41 H41B 0.9600 . ?
C41 H41C 0.9600 . ?
C42 H42 0.9300 . ?
